data_7154389
loop_
_publ_author_name
'Ma, Jun-Rui'
'Shu, Wen-Ming'
'Zheng, Kai-Lu'
'Ni, Fan'
'Yin, Guo-Dong'
'Wu, An-Xin'

_publ_section_title
;
 Efficient approach to 2-hydroxy-2,3-dihydrofuran derivatives and its
 application for the synthesis of novel 4-(1H-pyrazol-4-yl)pyridazines.
;
_journal_issue 17
_journal_name_full 'Organic &amp; biomolecular chemistry'
_journal_page_first 4976
_journal_page_last 4980
_journal_paper_doi 10.1039/c5ob00163c
_journal_volume 13
_journal_year 2015
_chemical_formula_sum 'C31 H22 O4'
_chemical_formula_weight 458.49
_chemical_name_systematic
; 
 ? 
;
_space_group_IT_number 2
_symmetry_cell_setting triclinic
_symmetry_space_group_name_Hall '-P 1'
_symmetry_space_group_name_H-M 'P -1'
_atom_sites_solution_hydrogens geom
_atom_sites_solution_primary direct
_atom_sites_solution_secondary difmap
_audit_creation_method SHELXL-97
_audit_update_record
;
2015-01-12 deposited with the CCDC.
2015-03-19 downloaded from the CCDC.
;
_cell_angle_alpha 102.215(5)
_cell_angle_beta 104.067(5)
_cell_angle_gamma 108.292(5)
_cell_formula_units_Z 2
_cell_length_a 10.992(4)
_cell_length_b 11.214(4)
_cell_length_c 11.305(4)
_cell_measurement_reflns_used 3456
_cell_measurement_temperature 298(2)
_cell_measurement_theta_max 30.32
_cell_measurement_theta_min 2.26
_cell_volume 1219.1(8)
_computing_cell_refinement 'Bruker SAINT'
_computing_data_collection 'Bruker APEX2'
_computing_data_reduction 'Bruker SAINT'
_computing_molecular_graphics 'Bruker SHELXTL'
_computing_publication_material 'Bruker SHELXTL'
_computing_structure_refinement 'SHELXL-97 (Sheldrick, 2008)'
_computing_structure_solution 'SHELXS-97 (Sheldrick, 2008)'
_diffrn_ambient_temperature 298(2)
_diffrn_measured_fraction_theta_full 0.981
_diffrn_measured_fraction_theta_max 0.981
_diffrn_measurement_device_type 'Bruker APEX-II CCD'
_diffrn_measurement_method '\f and \w scans'
_diffrn_radiation_monochromator graphite
_diffrn_radiation_source 'fine-focus sealed tube'
_diffrn_radiation_type MoK\a
_diffrn_radiation_wavelength 0.71073
_diffrn_reflns_av_R_equivalents 0.0305
_diffrn_reflns_av_sigmaI/netI 0.0441
_diffrn_reflns_limit_h_max 13
_diffrn_reflns_limit_h_min -13
_diffrn_reflns_limit_k_max 13
_diffrn_reflns_limit_k_min -13
_diffrn_reflns_limit_l_max 10
_diffrn_reflns_limit_l_min -13
_diffrn_reflns_number 9235
_diffrn_reflns_theta_full 26.00
_diffrn_reflns_theta_max 26.00
_diffrn_reflns_theta_min 1.95
_exptl_absorpt_coefficient_mu 0.082
_exptl_absorpt_correction_T_max 0.9918
_exptl_absorpt_correction_T_min 0.9838
_exptl_absorpt_correction_type multi-scan
_exptl_absorpt_process_details 'SADABS, Sheldrick, 2008'
_exptl_crystal_colour colorless
_exptl_crystal_density_diffrn 1.249
_exptl_crystal_density_method 'not measured'
_exptl_crystal_description block
_exptl_crystal_F_000 480
_exptl_crystal_size_max 0.20
_exptl_crystal_size_mid 0.11
_exptl_crystal_size_min 0.10
_refine_diff_density_max 0.390
_refine_diff_density_min -0.168
_refine_diff_density_rms 0.045
_refine_ls_extinction_coef 0.009(3)
_refine_ls_extinction_expression Fc^*^=kFc[1+0.001xFc^2^\l^3^/sin(2\q)]^-1/4^
_refine_ls_extinction_method SHELXL
_refine_ls_goodness_of_fit_ref 1.090
_refine_ls_hydrogen_treatment mixed
_refine_ls_matrix_type full
_refine_ls_number_parameters 320
_refine_ls_number_reflns 4703
_refine_ls_number_restraints 0
_refine_ls_restrained_S_all 1.090
_refine_ls_R_factor_all 0.0677
_refine_ls_R_factor_gt 0.0525
_refine_ls_shift/su_max 0.001
_refine_ls_shift/su_mean 0.000
_refine_ls_structure_factor_coef Fsqd
_refine_ls_weighting_details 'calc w=1/[\s^2^(Fo^2^)+(0.0894P)^2^+0.1800P] where P=(Fo^2^+2Fc^2^)/3'
_refine_ls_weighting_scheme calc
_refine_ls_wR_factor_gt 0.1555
_refine_ls_wR_factor_ref 0.1652
_reflns_number_gt 3623
_reflns_number_total 4703
_reflns_threshold_expression >2sigma(I)
_cod_data_source_file c5ob00163c2.cif
_cod_data_source_block mo_120516e_0m
_cod_depositor_comments
;
The following automatic conversions were performed:

'_symmetry_cell_setting' value 'Triclinic' changed to 'triclinic'
according to
/usr/data/users/saulius/crontab/automatic-downloads/rss-feeds/RSC/lib/dictionaries/cif_core.dic
dictionary named 'cif_core.dic' version 2.4.2 from 2011-04-26.

Automatic conversion script
Id: cif_fix_values 3143 2015-03-26 13:38:13Z robertas 

 Adding full bibliography for 7154389--7154390.cif.
;
_cod_original_cell_volume 1219.2(8)
_cod_original_sg_symbol_H-M P-1
_cod_database_code 7154389

loop_
_symmetry_equiv_pos_as_xyz
'x, y, z'
'-x, -y, -z'

loop_
_atom_site_label
_atom_site_type_symbol
_atom_site_fract_x
_atom_site_fract_y
_atom_site_fract_z
_atom_site_U_iso_or_equiv
_atom_site_adp_type
_atom_site_occupancy
_atom_site_symmetry_multiplicity
_atom_site_calc_flag
_atom_site_refinement_flags
C1 C 0.76142(18) 0.26310(17) 0.06012(17) 0.0385(4) Uani 1 1 d .
C2 C 0.6884(2) 0.13383(19) 0.0522(2) 0.0530(5) Uani 1 1 d .
H2 H 0.6568 0.1176 0.1188 0.064 Uiso 1 1 calc R
C3 C 0.6623(3) 0.0297(2) -0.0528(2) 0.0648(6) Uani 1 1 d .
H3 H 0.6134 -0.0561 -0.0563 0.078 Uiso 1 1 calc R
C4 C 0.7071(3) 0.0507(2) -0.1516(2) 0.0658(6) Uani 1 1 d .
H4 H 0.6883 -0.0203 -0.2225 0.079 Uiso 1 1 calc R
C5 C 0.7797(3) 0.1767(3) -0.1460(2) 0.0724(7) Uani 1 1 d .
H5 H 0.8107 0.1913 -0.2133 0.087 Uiso 1 1 calc R
C6 C 0.8077(2) 0.2831(2) -0.0405(2) 0.0574(6) Uani 1 1 d .
H6 H 0.8578 0.3684 -0.0374 0.069 Uiso 1 1 calc R
C7 C 0.79168(17) 0.37772(16) 0.16968(17) 0.0363(4) Uani 1 1 d .
C8 C 0.79109(17) 0.39144(16) 0.29276(16) 0.0337(4) Uani 1 1 d .
C9 C 0.83486(17) 0.53014(16) 0.35776(16) 0.0344(4) Uani 1 1 d .
C10 C 0.86152(18) 0.60160(16) 0.25981(17) 0.0380(4) Uani 1 1 d .
C11 C 0.75123(18) 0.28041(16) 0.34811(16) 0.0366(4) Uani 1 1 d .
C12 C 0.63319(18) 0.26243(17) 0.39477(17) 0.0400(4) Uani 1 1 d .
C13 C 0.6150(2) 0.1847(2) 0.4747(2) 0.0543(5) Uani 1 1 d .
H13 H 0.6725 0.1406 0.4936 0.065 Uiso 1 1 calc R
C14 C 0.5115(3) 0.1729(3) 0.5260(3) 0.0728(7) Uani 1 1 d .
H14 H 0.5000 0.1212 0.5799 0.087 Uiso 1 1 calc R
C15 C 0.4262(3) 0.2362(3) 0.4984(3) 0.0768(8) Uani 1 1 d .
H15 H 0.3573 0.2283 0.5341 0.092 Uiso 1 1 calc R
C16 C 0.4417(2) 0.3120(3) 0.4179(3) 0.0709(7) Uani 1 1 d .
H16 H 0.3822 0.3539 0.3979 0.085 Uiso 1 1 calc R
C17 C 0.5458(2) 0.3258(2) 0.3665(2) 0.0527(5) Uani 1 1 d .
H17 H 0.5568 0.3779 0.3129 0.063 Uiso 1 1 calc R
C18 C 0.86292(18) 0.60248(17) 0.48027(17) 0.0398(4) Uani 1 1 d .
H18 H 0.8804 0.6921 0.4958 0.048 Uiso 1 1 calc R
C19 C 0.86839(17) 0.55386(17) 0.58940(17) 0.0383(4) Uani 1 1 d .
C20 C 0.87052(19) 0.63771(19) 0.71190(17) 0.0443(4) Uani 1 1 d .
C21 C 0.8172(3) 0.5749(3) 0.7904(2) 0.0699(7) Uani 1 1 d .
H21 H 0.7858 0.4833 0.7686 0.084 Uiso 1 1 calc R
C22 C 0.8102(4) 0.6474(3) 0.9015(3) 0.0941(10) Uani 1 1 d .
H22 H 0.7735 0.6043 0.9541 0.113 Uiso 1 1 calc R
C23 C 0.8564(4) 0.7813(3) 0.9348(3) 0.0886(9) Uani 1 1 d .
H23 H 0.8505 0.8293 1.0096 0.106 Uiso 1 1 calc R
C24 C 0.9111(3) 0.8454(3) 0.8592(2) 0.0762(7) Uani 1 1 d .
H24 H 0.9436 0.9372 0.8827 0.091 Uiso 1 1 calc R
C25 C 0.9186(2) 0.7736(2) 0.7464(2) 0.0558(5) Uani 1 1 d .
H25 H 0.9559 0.8173 0.6946 0.067 Uiso 1 1 calc R
C26 C 0.7732(2) 0.67873(17) 0.23172(17) 0.0407(4) Uani 1 1 d .
C27 C 0.8263(3) 0.8145(2) 0.2741(2) 0.0589(6) Uani 1 1 d .
H27 H 0.9189 0.8606 0.3182 0.071 Uiso 1 1 calc R
C28 C 0.7418(4) 0.8836(2) 0.2511(3) 0.0775(8) Uani 1 1 d .
H28 H 0.7782 0.9755 0.2797 0.093 Uiso 1 1 calc R
C29 C 0.6053(3) 0.8161(3) 0.1866(3) 0.0785(8) Uani 1 1 d .
H29 H 0.5492 0.8622 0.1712 0.094 Uiso 1 1 calc R
C30 C 0.5522(3) 0.6824(3) 0.1455(2) 0.0727(7) Uani 1 1 d .
H30 H 0.4595 0.6370 0.1019 0.087 Uiso 1 1 calc R
C31 C 0.6349(2) 0.6129(2) 0.1677(2) 0.0562(5) Uani 1 1 d .
H31 H 0.5971 0.5209 0.1393 0.067 Uiso 1 1 calc R
O1 O 0.82666(14) 0.49389(12) 0.14338(12) 0.0442(3) Uani 1 1 d .
O2 O 0.81159(15) 0.20671(13) 0.35122(14) 0.0519(4) Uani 1 1 d .
O3 O 0.86751(14) 0.44259(12) 0.58042(12) 0.0475(4) Uani 1 1 d .
O4 O 0.99653(14) 0.68287(13) 0.29392(14) 0.0506(4) Uani 1 1 d .
H4A H 1.048(3) 0.648(3) 0.332(3) 0.076 Uiso 1 1 d .

loop_
_atom_site_aniso_label
_atom_site_aniso_U_11
_atom_site_aniso_U_22
_atom_site_aniso_U_33
_atom_site_aniso_U_23
_atom_site_aniso_U_13
_atom_site_aniso_U_12
C1 0.0441(9) 0.0416(9) 0.0357(10) 0.0118(7) 0.0148(7) 0.0229(8)
C2 0.0665(13) 0.0445(10) 0.0473(12) 0.0132(9) 0.0238(10) 0.0178(9)
C3 0.0796(16) 0.0421(11) 0.0615(15) 0.0061(10) 0.0216(12) 0.0171(10)
C4 0.0779(16) 0.0600(14) 0.0515(14) -0.0022(11) 0.0216(12) 0.0290(12)
C5 0.0954(19) 0.0724(16) 0.0534(14) 0.0104(12) 0.0438(13) 0.0289(14)
C6 0.0767(15) 0.0502(11) 0.0522(13) 0.0153(9) 0.0370(11) 0.0220(10)
C7 0.0427(9) 0.0362(9) 0.0391(10) 0.0165(7) 0.0183(7) 0.0203(7)
C8 0.0400(9) 0.0332(8) 0.0370(9) 0.0159(7) 0.0184(7) 0.0184(7)
C9 0.0399(9) 0.0348(8) 0.0376(9) 0.0167(7) 0.0173(7) 0.0192(7)
C10 0.0507(10) 0.0346(9) 0.0366(9) 0.0168(7) 0.0206(8) 0.0183(8)
C11 0.0476(10) 0.0304(8) 0.0350(9) 0.0119(7) 0.0164(8) 0.0162(7)
C12 0.0429(9) 0.0356(8) 0.0385(10) 0.0121(7) 0.0152(8) 0.0096(7)
C13 0.0634(13) 0.0515(11) 0.0592(13) 0.0293(10) 0.0305(11) 0.0209(10)
C14 0.0792(17) 0.0792(16) 0.0737(17) 0.0388(13) 0.0475(14) 0.0217(13)
C15 0.0644(15) 0.0881(18) 0.0893(19) 0.0320(15) 0.0499(14) 0.0231(13)
C16 0.0493(12) 0.0849(17) 0.0933(19) 0.0366(15) 0.0326(12) 0.0326(12)
C17 0.0423(10) 0.0597(12) 0.0624(13) 0.0292(10) 0.0193(9) 0.0197(9)
C18 0.0492(10) 0.0361(9) 0.0385(10) 0.0118(7) 0.0173(8) 0.0201(7)
C19 0.0375(9) 0.0404(9) 0.0386(10) 0.0136(7) 0.0125(7) 0.0163(7)
C20 0.0449(10) 0.0554(11) 0.0345(10) 0.0118(8) 0.0120(8) 0.0242(8)
C21 0.103(2) 0.0713(15) 0.0533(14) 0.0292(12) 0.0378(13) 0.0409(14)
C22 0.147(3) 0.104(2) 0.0578(17) 0.0372(16) 0.0595(18) 0.056(2)
C23 0.129(3) 0.102(2) 0.0455(14) 0.0099(14) 0.0419(16) 0.057(2)
C24 0.0954(19) 0.0623(14) 0.0577(15) -0.0016(12) 0.0219(14) 0.0296(13)
C25 0.0604(12) 0.0572(12) 0.0472(12) 0.0108(9) 0.0217(10) 0.0200(10)
C26 0.0600(11) 0.0405(9) 0.0343(9) 0.0189(7) 0.0216(8) 0.0266(8)
C27 0.0782(15) 0.0394(10) 0.0712(15) 0.0241(10) 0.0310(12) 0.0293(10)
C28 0.122(2) 0.0510(13) 0.0912(19) 0.0344(13) 0.0514(18) 0.0541(15)
C29 0.112(2) 0.099(2) 0.0796(18) 0.0515(16) 0.0494(17) 0.0819(19)
C30 0.0777(17) 0.096(2) 0.0609(15) 0.0306(14) 0.0181(12) 0.0544(15)
C31 0.0626(13) 0.0560(12) 0.0514(13) 0.0165(10) 0.0134(10) 0.0292(10)
O1 0.0709(9) 0.0388(7) 0.0388(7) 0.0197(5) 0.0290(6) 0.0284(6)
O2 0.0731(9) 0.0452(7) 0.0618(9) 0.0277(6) 0.0358(7) 0.0369(7)
O3 0.0570(8) 0.0434(7) 0.0457(8) 0.0176(6) 0.0137(6) 0.0241(6)
O4 0.0486(8) 0.0500(8) 0.0634(9) 0.0321(7) 0.0240(7) 0.0186(6)

loop_
_atom_type_symbol
_atom_type_description
_atom_type_scat_dispersion_real
_atom_type_scat_dispersion_imag
_atom_type_scat_source
C C 0.0033 0.0016 'International Tables Vol C Tables 4.2.6.8 and 6.1.1.4'
H H 0.0000 0.0000 'International Tables Vol C Tables 4.2.6.8 and 6.1.1.4'
O O 0.0106 0.0060 'International Tables Vol C Tables 4.2.6.8 and 6.1.1.4'

loop_
_geom_angle_atom_site_label_1
_geom_angle_atom_site_label_2
_geom_angle_atom_site_label_3
_geom_angle
C6 C1 C2 117.84(17)
C6 C1 C7 119.13(17)
C2 C1 C7 123.03(16)
C3 C2 C1 120.8(2)
C3 C2 H2 119.6
C1 C2 H2 119.6
C4 C3 C2 120.8(2)
C4 C3 H3 119.6
C2 C3 H3 119.6
C3 C4 C5 119.6(2)
C3 C4 H4 120.2
C5 C4 H4 120.2
C4 C5 C6 120.5(2)
C4 C5 H5 119.8
C6 C5 H5 119.8
C1 C6 C5 120.4(2)
C1 C6 H6 119.8
C5 C6 H6 119.8
O1 C7 C8 113.36(14)
O1 C7 C1 113.41(15)
C8 C7 C1 133.23(16)
C7 C8 C9 107.61(14)
C7 C8 C11 125.58(15)
C9 C8 C11 126.82(15)
C18 C9 C8 134.20(16)
C18 C9 C10 119.07(15)
C8 C9 C10 106.56(14)
O4 C10 O1 108.58(14)
O4 C10 C26 109.71(14)
O1 C10 C26 108.48(14)
O4 C10 C9 112.30(14)
O1 C10 C9 103.35(13)
C26 C10 C9 114.06(14)
O2 C11 C12 121.78(15)
O2 C11 C8 120.64(16)
C12 C11 C8 117.56(14)
C17 C12 C13 119.16(18)
C17 C12 C11 122.13(16)
C13 C12 C11 118.62(17)
C14 C13 C12 119.9(2)
C14 C13 H13 120.0
C12 C13 H13 120.0
C15 C14 C13 120.6(2)
C15 C14 H14 119.7
C13 C14 H14 119.7
C14 C15 C16 120.1(2)
C14 C15 H15 120.0
C16 C15 H15 120.0
C15 C16 C17 120.0(2)
C15 C16 H16 120.0
C17 C16 H16 120.0
C12 C17 C16 120.1(2)
C12 C17 H17 119.9
C16 C17 H17 119.9
C9 C18 C19 126.26(16)
C9 C18 H18 116.9
C19 C18 H18 116.9
O3 C19 C18 120.28(16)
O3 C19 C20 119.92(16)
C18 C19 C20 119.77(16)
C21 C20 C25 119.30(19)
C21 C20 C19 117.76(19)
C25 C20 C19 122.90(18)
C20 C21 C22 120.1(3)
C20 C21 H21 119.9
C22 C21 H21 119.9
C23 C22 C21 120.5(3)
C23 C22 H22 119.8
C21 C22 H22 119.8
C22 C23 C24 120.3(2)
C22 C23 H23 119.9
C24 C23 H23 119.9
C23 C24 C25 119.9(3)
C23 C24 H24 120.0
C25 C24 H24 120.0
C20 C25 C24 119.9(2)
C20 C25 H25 120.1
C24 C25 H25 120.1
C27 C26 C31 118.59(18)
C27 C26 C10 121.22(18)
C31 C26 C10 120.11(16)
C26 C27 C28 120.2(2)
C26 C27 H27 119.9
C28 C27 H27 119.9
C29 C28 C27 120.1(2)
C29 C28 H28 119.9
C27 C28 H28 119.9
C30 C29 C28 120.0(2)
C30 C29 H29 120.0
C28 C29 H29 120.0
C29 C30 C31 120.4(3)
C29 C30 H30 119.8
C31 C30 H30 119.8
C30 C31 C26 120.7(2)
C30 C31 H31 119.7
C26 C31 H31 119.7
C7 O1 C10 109.02(13)
C10 O4 H4A 110.3(18)

loop_
_geom_bond_atom_site_label_1
_geom_bond_atom_site_label_2
_geom_bond_distance
C1 C6 1.386(3)
C1 C2 1.391(3)
C1 C7 1.468(2)
C2 C3 1.376(3)
C2 H2 0.9300
C3 C4 1.360(3)
C3 H3 0.9300
C4 C5 1.367(4)
C4 H4 0.9300
C5 C6 1.390(3)
C5 H5 0.9300
C6 H6 0.9300
C7 O1 1.356(2)
C7 C8 1.369(2)
C8 C9 1.437(2)
C8 C11 1.501(2)
C9 C18 1.353(3)
C9 C10 1.530(2)
C10 O4 1.380(2)
C10 O1 1.459(2)
C10 C26 1.512(2)
C11 O2 1.212(2)
C11 C12 1.489(2)
C12 C17 1.380(3)
C12 C13 1.388(3)
C13 C14 1.381(3)
C13 H13 0.9300
C14 C15 1.360(4)
C14 H14 0.9300
C15 C16 1.375(4)
C15 H15 0.9300
C16 C17 1.386(3)
C16 H16 0.9300
C17 H17 0.9300
C18 C19 1.446(3)
C18 H18 0.9300
C19 O3 1.227(2)
C19 C20 1.491(3)
C20 C21 1.373(3)
C20 C25 1.377(3)
C21 C22 1.378(4)
C21 H21 0.9300
C22 C23 1.358(4)
C22 H22 0.9300
C23 C24 1.360(4)
C23 H23 0.9300
C24 C25 1.392(3)
C24 H24 0.9300
C25 H25 0.9300
C26 C27 1.373(3)
C26 C31 1.384(3)
C27 C28 1.397(3)
C27 H27 0.9300
C28 C29 1.370(4)
C28 H28 0.9300
C29 C30 1.352(4)
C29 H29 0.9300
C30 C31 1.384(3)
C30 H30 0.9300
C31 H31 0.9300
O4 H4A 0.87(3)

loop_
_geom_hbond_atom_site_label_D
_geom_hbond_atom_site_label_H
_geom_hbond_atom_site_label_A
_geom_hbond_distance_DH
_geom_hbond_distance_HA
_geom_hbond_distance_DA
_geom_hbond_angle_DHA
_geom_hbond_site_symmetry_A
O4 H4A O3 0.87(3) 1.86(3) 2.714(2) 170(3) 2_766

loop_
_geom_torsion_atom_site_label_1
_geom_torsion_atom_site_label_2
_geom_torsion_atom_site_label_3
_geom_torsion_atom_site_label_4
_geom_torsion
C6 C1 C2 C3 -0.5(3)
C7 C1 C2 C3 179.8(2)
C1 C2 C3 C4 -0.1(4)
C2 C3 C4 C5 0.5(4)
C3 C4 C5 C6 -0.2(4)
C2 C1 C6 C5 0.8(3)
C7 C1 C6 C5 -179.5(2)
C4 C5 C6 C1 -0.5(4)
C6 C1 C7 O1 18.8(2)
C2 C1 C7 O1 -161.46(17)
C6 C1 C7 C8 -161.6(2)
C2 C1 C7 C8 18.1(3)
O1 C7 C8 C9 -2.5(2)
C1 C7 C8 C9 177.99(18)
O1 C7 C8 C11 177.40(15)
C1 C7 C8 C11 -2.1(3)
C7 C8 C9 C18 -174.42(19)
C11 C8 C9 C18 5.7(3)
C7 C8 C9 C10 0.59(18)
C11 C8 C9 C10 -179.27(16)
C18 C9 C10 O4 60.3(2)
C8 C9 C10 O4 -115.58(16)
C18 C9 C10 O1 177.16(15)
C8 C9 C10 O1 1.25(17)
C18 C9 C10 C26 -65.3(2)
C8 C9 C10 C26 118.81(16)
C7 C8 C11 O2 59.4(3)
C9 C8 C11 O2 -120.7(2)
C7 C8 C11 C12 -118.76(19)
C9 C8 C11 C12 61.1(2)
O2 C11 C12 C17 -165.41(19)
C8 C11 C12 C17 12.8(3)
O2 C11 C12 C13 18.0(3)
C8 C11 C12 C13 -163.86(17)
C17 C12 C13 C14 -0.8(3)
C11 C12 C13 C14 175.9(2)
C12 C13 C14 C15 0.4(4)
C13 C14 C15 C16 0.6(4)
C14 C15 C16 C17 -1.1(4)
C13 C12 C17 C16 0.2(3)
C11 C12 C17 C16 -176.4(2)
C15 C16 C17 C12 0.7(4)
C8 C9 C18 C19 6.9(3)
C10 C9 C18 C19 -167.63(16)
C9 C18 C19 O3 11.3(3)
C9 C18 C19 C20 -166.65(17)
O3 C19 C20 C21 -26.0(3)
C18 C19 C20 C21 152.0(2)
O3 C19 C20 C25 156.44(19)
C18 C19 C20 C25 -25.6(3)
C25 C20 C21 C22 1.0(4)
C19 C20 C21 C22 -176.6(3)
C20 C21 C22 C23 -0.3(5)
C21 C22 C23 C24 -0.5(5)
C22 C23 C24 C25 0.7(5)
C21 C20 C25 C24 -0.8(3)
C19 C20 C25 C24 176.7(2)
C23 C24 C25 C20 -0.1(4)
O4 C10 C26 C27 -18.2(2)
O1 C10 C26 C27 -136.65(18)
C9 C10 C26 C27 108.8(2)
O4 C10 C26 C31 165.05(17)
O1 C10 C26 C31 46.6(2)
C9 C10 C26 C31 -68.0(2)
C31 C26 C27 C28 -0.8(3)
C10 C26 C27 C28 -177.6(2)
C26 C27 C28 C29 0.3(4)
C27 C28 C29 C30 0.2(4)
C28 C29 C30 C31 -0.2(4)
C29 C30 C31 C26 -0.3(4)
C27 C26 C31 C30 0.8(3)
C10 C26 C31 C30 177.7(2)
C8 C7 O1 C10 3.4(2)
C1 C7 O1 C10 -177.01(14)
O4 C10 O1 C7 116.73(15)
C26 C10 O1 C7 -124.10(15)
C9 C10 O1 C7 -2.69(17)
